data_2021873
loop_
_publ_author_name
'Sievert, M.'
'Nagel, N.'
'Bock, H.'
'Dienelt, R.'

_publ_section_title
;
 Diisopropylammonium diphenylmethylnitronate at 200K
;
_journal_issue 7
_journal_name_full 'Acta Crystallographica Section C Crystal Structure Communications'
_journal_page_first 1147
_journal_paper_doi 10.1107/S0108270199003054
_journal_volume 55
_journal_year 1999
_chemical_formula_moiety 'C6 H16 N +, C13 H10 NO2 -'
_chemical_formula_sum 'C19 H26 N2 O2'
_chemical_formula_weight 314.42
_chemical_name_systematic
;
Diisopropylammonium-Diphenylmethylnitronate
;
_space_group_IT_number 2
_space_group_name_Hall '-P 1'
_space_group_name_H-M_alt 'P -1'
_symmetry_cell_setting triclinic
_symmetry_space_group_name_H-M 'P -1'
_cell_angle_alpha 68.940(10)
_cell_angle_beta 79.010(10)
_cell_angle_gamma 67.410(10)
_cell_formula_units_Z 2
_cell_length_a 9.1980(10)
_cell_length_b 10.5590(10)
_cell_length_c 10.5930(10)
_cell_measurement_reflns_used 46
_cell_measurement_temperature 200(2)
_cell_measurement_theta_max 17.5
_cell_measurement_theta_min 7.5
_cell_volume 884.78(17)
_computing_cell_refinement XSCANS
_computing_data_collection 'XSCANS (Siemens, 1994)'
_computing_data_reduction XSCANS
_computing_molecular_graphics 'XP (Sheldrick, 1990)'
_computing_publication_material CIFTAB
_computing_structure_refinement 'SHELXL-93 (Sheldrick, 1993)'
_computing_structure_solution 'SHELXS-86 (Sheldrick, 1990)'
_diffrn_ambient_temperature 200(2)
_diffrn_measurement_device 'Siemens P4 diffractometer'
_diffrn_measurement_method '\w/\q scan'
_diffrn_radiation_monochromator graphite
_diffrn_radiation_source 'fine-focus sealed tube'
_diffrn_radiation_type MoK\a
_diffrn_radiation_wavelength 0.71073
_diffrn_reflns_av_R_equivalents 0.0287
_diffrn_reflns_av_sigmaI/netI 0.0454
_diffrn_reflns_limit_h_max 11
_diffrn_reflns_limit_h_min 0
_diffrn_reflns_limit_k_max 12
_diffrn_reflns_limit_k_min -11
_diffrn_reflns_limit_l_max 13
_diffrn_reflns_limit_l_min -13
_diffrn_reflns_number 3538
_diffrn_reflns_theta_max 26.50
_diffrn_reflns_theta_min 2.06
_diffrn_standards_decay_% 5
_diffrn_standards_interval_count 100
_diffrn_standards_number 3
_exptl_absorpt_coefficient_mu 0.077
_exptl_absorpt_correction_type none
_exptl_crystal_colour colourless
_exptl_crystal_density_diffrn 1.180
_exptl_crystal_description prism
_exptl_crystal_F_000 340
_exptl_crystal_size_max 0.46
_exptl_crystal_size_mid 0.36
_exptl_crystal_size_min 0.18
_refine_diff_density_max 0.163
_refine_diff_density_min -0.150
_refine_ls_extinction_coef 0.018(4)
_refine_ls_extinction_method 'SHELXL93 (Sheldrick, 1993)'
_refine_ls_goodness_of_fit_all 1.022
_refine_ls_goodness_of_fit_obs 1.068
_refine_ls_hydrogen_treatment mixed
_refine_ls_matrix_type full
_refine_ls_number_parameters 226
_refine_ls_number_reflns 3306
_refine_ls_number_restraints 0
_refine_ls_restrained_S_all 1.041
_refine_ls_restrained_S_obs 1.068
_refine_ls_R_factor_all 0.0767
_refine_ls_R_factor_obs 0.0448
_refine_ls_shift/esd_max 0.000
_refine_ls_shift/esd_mean 0.000
_refine_ls_structure_factor_coef Fsqd
_refine_ls_weighting_details 'w = 1/[\s^2^(Fo^2^)+(0.0352P)^2^+0.2790P] where P=(Fo^2^+2Fc^2^)/3'
_refine_ls_weighting_scheme calc
_refine_ls_wR_factor_all 0.1142
_refine_ls_wR_factor_obs 0.0965
_reflns_number_observed 2305
_reflns_number_total 3307
_reflns_observed_criterion I>2\s(I)
_cod_data_source_file cf1289sup1.cif
_cod_data_source_block neu171
_cod_depositor_comments
;
The following automatic conversions were performed:

data item '_refine_ls_weighting_scheme' value 'calc w =
1/[\s^2^(Fo^2^)+(0.0352P)^2^+0.2790P] where P=(Fo^2^+2Fc^2^)/3' was
changed to 'calc'. A new data item '_refine_ls_weighting_details' was
created with the value set to 'w =
1/[\s^2^(Fo^2^)+(0.0352P)^2^+0.2790P] where P=(Fo^2^+2Fc^2^)/3'.

Automatic conversion script
Id: cif_fix_values 7556 2019-12-06 15:28:31Z antanas 
;
_cod_original_cell_volume 884.8(2)
_cod_original_sg_symbol_H-M P-1
_cod_database_code 2021873

loop_
_symmetry_equiv_pos_as_xyz
'x, y, z'
'-x, -y, -z'

loop_
_atom_site_aniso_label
_atom_site_aniso_U_11
_atom_site_aniso_U_22
_atom_site_aniso_U_33
_atom_site_aniso_U_12
_atom_site_aniso_U_13
_atom_site_aniso_U_23
N1 0.0334(9) 0.0396(9) 0.0378(9) -0.0148(7) 0.0029(7) -0.0145(7)
O1 0.0398(8) 0.0574(9) 0.0458(8) -0.0091(7) 0.0129(6) -0.0241(7)
O2 0.0363(8) 0.0474(8) 0.0418(8) -0.0102(6) -0.0075(6) -0.0062(6)
C1 0.0308(10) 0.0311(9) 0.0324(9) -0.0130(8) 0.0014(7) -0.0120(7)
C11 0.0339(10) 0.0326(9) 0.0324(9) -0.0164(8) 0.0018(7) -0.0126(7)
C12 0.0376(11) 0.0358(10) 0.0333(10) -0.0129(8) -0.0004(8) -0.0109(8)
C13 0.0416(12) 0.0412(11) 0.0470(12) -0.0116(9) 0.0052(9) -0.0197(9)
C14 0.0593(14) 0.0501(13) 0.0399(11) -0.0219(11) 0.0167(10) -0.0226(10)
C15 0.0690(15) 0.0468(12) 0.0288(10) -0.0186(11) 0.0035(9) -0.0110(9)
C16 0.0507(12) 0.0377(11) 0.0337(10) -0.0125(9) -0.0016(9) -0.0114(8)
C21 0.0297(10) 0.0347(10) 0.0297(9) -0.0095(8) 0.0038(7) -0.0147(7)
C22 0.0388(11) 0.0450(11) 0.0372(10) -0.0184(9) 0.0034(8) -0.0180(9)
C23 0.0416(12) 0.0628(14) 0.0401(11) -0.0173(10) -0.0036(9) -0.0254(10)
C24 0.0501(13) 0.0577(13) 0.0322(10) -0.0076(11) -0.0064(9) -0.0139(10)
C25 0.0545(13) 0.0398(11) 0.0384(11) -0.0133(10) 0.0016(9) -0.0062(9)
C26 0.0426(12) 0.0385(11) 0.0398(11) -0.0161(9) -0.0005(8) -0.0133(8)
N2 0.0319(9) 0.0395(9) 0.0302(8) -0.0104(7) 0.0011(7) -0.0144(7)
C2 0.0361(11) 0.0481(11) 0.0292(9) -0.0092(9) -0.0017(8) -0.0102(8)
C3 0.0476(14) 0.069(2) 0.0540(14) -0.0169(11) -0.0151(11) -0.0140(12)
C4 0.0507(13) 0.0462(12) 0.0493(13) -0.0110(10) -0.0050(10) -0.0040(10)
C5 0.0382(11) 0.0387(11) 0.0475(11) -0.0133(9) -0.0017(9) -0.0156(9)
C6 0.0531(14) 0.0437(12) 0.0656(15) -0.0151(10) -0.0112(11) -0.0044(11)
C7 0.068(2) 0.0569(15) 0.077(2) -0.0179(12) 0.0119(13) -0.0410(13)

loop_
_atom_site_label
_atom_site_fract_x
_atom_site_fract_y
_atom_site_fract_z
_atom_site_U_iso_or_equiv
_atom_site_thermal_displace_type
_atom_site_calc_flag
_atom_site_refinement_flags
_atom_site_occupancy
_atom_site_type_symbol
N1 0.3339(2) 0.4044(2) 0.39293(15) 0.0363(4) Uani d . 1 N
O1 0.2527(2) 0.4338(2) 0.50007(14) 0.0501(4) Uani d . 1 O
O2 0.2677(2) 0.47864(14) 0.27738(13) 0.0447(4) Uani d . 1 O
C1 0.4751(2) 0.3027(2) 0.4046(2) 0.0306(4) Uani d . 1 C
C11 0.5758(2) 0.2602(2) 0.2909(2) 0.0313(4) Uani d . 1 C
C12 0.7176(2) 0.1423(2) 0.3215(2) 0.0358(4) Uani d . 1 C
H12 0.7443(2) 0.0950(2) 0.4133(2) 0.045(2) Uiso calc R 1 H
C13 0.8187(2) 0.0937(2) 0.2211(2) 0.0436(5) Uani d . 1 C
H13 0.9131(2) 0.0131(2) 0.2447(2) 0.045(2) Uiso calc R 1 H
C14 0.7835(3) 0.1613(2) 0.0869(2) 0.0493(5) Uani d . 1 C
H14 0.8531(3) 0.1278(2) 0.0179(2) 0.045(2) Uiso calc R 1 H
C15 0.6462(3) 0.2779(2) 0.0542(2) 0.0499(6) Uani d . 1 C
H15 0.6220(3) 0.3255(2) -0.0382(2) 0.045(2) Uiso calc R 1 H
C16 0.5431(2) 0.3268(2) 0.1539(2) 0.0416(5) Uani d . 1 C
H16 0.4486(2) 0.4068(2) 0.1290(2) 0.045(2) Uiso calc R 1 H
C21 0.5292(2) 0.2294(2) 0.5454(2) 0.0314(4) Uani d . 1 C
C22 0.6182(2) 0.2798(2) 0.5951(2) 0.0384(5) Uani d . 1 C
H22 0.6444(2) 0.3623(2) 0.5393(2) 0.051(3) Uiso calc R 1 H
C23 0.6690(2) 0.2102(2) 0.7258(2) 0.0455(5) Uani d . 1 C
H23 0.7304(2) 0.2448(2) 0.7589(2) 0.051(3) Uiso calc R 1 H
C24 0.6308(3) 0.0912(2) 0.8077(2) 0.0497(6) Uani d . 1 C
H24 0.6648(3) 0.0444(2) 0.8974(2) 0.051(3) Uiso calc R 1 H
C25 0.5426(3) 0.0396(2) 0.7591(2) 0.0477(5) Uani d . 1 C
H25 0.5165(3) -0.0427(2) 0.8153(2) 0.051(3) Uiso calc R 1 H
C26 0.4928(2) 0.1082(2) 0.6286(2) 0.0396(5) Uani d . 1 C
H26 0.4330(2) 0.0721(2) 0.5954(2) 0.051(3) Uiso calc R 1 H
N2 0.0319(2) 0.5206(2) 0.69177(15) 0.0339(4) Uani d . 1 N
H2A 0.095(2) 0.492(2) 0.623(2) 0.042(5) Uiso d . 1 H
H2B -0.075(3) 0.519(2) 0.693(2) 0.057(6) Uiso d . 1 H
C2 0.0952(2) 0.4114(2) 0.8232(2) 0.0401(5) Uani d . 1 C
H2 0.0197(2) 0.4373(2) 0.8990(2) 0.040(5) Uiso calc R 1 H
C3 0.2545(3) 0.4102(3) 0.8434(2) 0.0579(6) Uani d . 1 C
H3A 0.2445(3) 0.5062(3) 0.8428(2) 0.077(4) Uiso calc R 1 H
H3B 0.3300(3) 0.3848(3) 0.7700(2) 0.077(4) Uiso calc R 1 H
H3C 0.2919(3) 0.3388(3) 0.9306(2) 0.077(4) Uiso calc R 1 H
C4 0.1021(3) 0.2662(2) 0.8232(2) 0.0535(6) Uani d . 1 C
H4A -0.0031(3) 0.2719(2) 0.8099(2) 0.068(4) Uiso calc R 1 H
H4B 0.1378(3) 0.1932(2) 0.9101(2) 0.068(4) Uiso calc R 1 H
H4C 0.1760(3) 0.2392(2) 0.7496(2) 0.068(4) Uiso calc R 1 H
C5 0.0198(2) 0.6736(2) 0.6661(2) 0.0410(5) Uani d . 1 C
H5 0.1271(2) 0.6746(2) 0.6698(2) 0.039(5) Uiso calc R 1 H
C6 -0.0364(3) 0.7622(2) 0.5255(2) 0.0573(6) Uani d . 1 C
H6A 0.0372(3) 0.7203(2) 0.4591(2) 0.074(4) Uiso calc R 1 H
H6B -0.0412(3) 0.8617(2) 0.5057(2) 0.074(4) Uiso calc R 1 H
H6C -0.1415(3) 0.7619(2) 0.5204(2) 0.074(4) Uiso calc R 1 H
C7 -0.0890(3) 0.7326(3) 0.7743(3) 0.0649(7) Uani d . 1 C
H7A -0.0482(3) 0.6721(3) 0.8636(3) 0.088(5) Uiso calc R 1 H
H7B -0.1948(3) 0.7321(3) 0.7720(3) 0.088(5) Uiso calc R 1 H
H7C -0.0944(3) 0.8319(3) 0.7572(3) 0.088(5) Uiso calc R 1 H

loop_
_atom_type_symbol
_atom_type_description
_atom_type_scat_dispersion_real
_atom_type_scat_dispersion_imag
_atom_type_scat_source
C C 0.0033 0.0016 'International Tables Vol C Tables 4.2.6.8 and 6.1.1.4'
H H 0.0000 0.0000 'International Tables Vol C Tables 4.2.6.8 and 6.1.1.4'
N N 0.0061 0.0033 'International Tables Vol C Tables 4.2.6.8 and 6.1.1.4'
O O 0.0106 0.0060 'International Tables Vol C Tables 4.2.6.8 and 6.1.1.4'

loop_
_geom_angle_atom_site_label_1
_geom_angle_atom_site_label_2
_geom_angle_atom_site_label_3
_geom_angle
_geom_angle_publ_flag
O1 N1 O2 116.60(15) yes
O1 N1 C1 120.0(2) yes
O2 N1 C1 123.39(15) yes
N1 C1 C11 124.5(2) yes
N1 C1 C21 115.24(15) yes
C11 C1 C21 120.3(2) yes
C16 C11 C12 116.8(2) ?
C16 C11 C1 125.7(2) ?
C12 C11 C1 117.5(2) ?
C13 C12 C11 121.5(2) ?
C14 C13 C12 120.5(2) ?
C15 C14 C13 119.2(2) ?
C14 C15 C16 120.9(2) ?
C15 C16 C11 121.1(2) ?
C22 C21 C26 118.9(2) ?
C22 C21 C1 120.7(2) ?
C26 C21 C1 120.4(2) ?
C23 C22 C21 120.3(2) ?
C24 C23 C22 120.3(2) ?
C23 C24 C25 119.9(2) ?
C26 C25 C24 119.9(2) ?
C25 C26 C21 120.7(2) ?
C2 N2 C5 117.32(15) yes
N2 C2 C4 107.5(2) ?
N2 C2 C3 111.5(2) ?
C4 C2 C3 112.2(2) ?
N2 C5 C6 108.4(2) ?
N2 C5 C7 110.3(2) ?
C6 C5 C7 112.3(2) ?

loop_
_geom_bond_atom_site_label_1
_geom_bond_atom_site_label_2
_geom_bond_distance
_geom_bond_publ_flag
N1 O1 1.302(2) yes
N1 O2 1.308(2) yes
N1 C1 1.322(2) yes
C1 C11 1.468(2) yes
C1 C21 1.493(2) yes
C11 C16 1.401(2) ?
C11 C12 1.407(2) ?
C12 C13 1.381(2) ?
C13 C14 1.380(3) ?
C14 C15 1.377(3) ?
C15 C16 1.384(3) ?
C21 C22 1.389(3) ?
C21 C26 1.390(3) ?
C22 C23 1.389(3) ?
C23 C24 1.376(3) ?
C24 C25 1.385(3) ?
C25 C26 1.383(3) ?
N2 C2 1.499(2) yes
N2 C5 1.502(2) yes
C2 C4 1.511(3) ?
C2 C3 1.515(3) ?
C5 C6 1.511(3) ?
C5 C7 1.516(3) ?

loop_
_geom_torsion_atom_site_label_1
_geom_torsion_atom_site_label_2
_geom_torsion_atom_site_label_3
_geom_torsion_atom_site_label_4
_geom_torsion
_geom_torsion_publ_flag
O1 N1 C1 C11 179.5(2) ?
O2 N1 C1 C11 0.4(3) yes
O1 N1 C1 C21 -0.3(2) yes
O2 N1 C1 C21 -179.4(2) ?
N1 C1 C11 C16 4.7(3) yes
C21 C1 C11 C16 -175.6(2) ?
N1 C1 C11 C12 -175.1(2) ?
C21 C1 C11 C12 4.6(2) ?
C16 C11 C12 C13 -0.6(3) ?
C1 C11 C12 C13 179.2(2) ?
C11 C12 C13 C14 0.7(3) ?
C12 C13 C14 C15 0.0(3) ?
C13 C14 C15 C16 -0.7(3) ?
C14 C15 C16 C11 0.7(3) ?
C12 C11 C16 C15 -0.1(3) ?
C1 C11 C16 C15 -179.8(2) ?
N1 C1 C21 C22 -92.1(2) ?
C11 C1 C21 C22 88.1(2) yes
N1 C1 C21 C26 88.6(2) ?
C11 C1 C21 C26 -91.1(2) ?
C26 C21 C22 C23 -0.3(3) ?
C1 C21 C22 C23 -179.5(2) ?
C21 C22 C23 C24 -0.4(3) ?
C22 C23 C24 C25 0.7(3) ?
C23 C24 C25 C26 -0.2(3) ?
C24 C25 C26 C21 -0.5(3) ?
C22 C21 C26 C25 0.7(3) ?
C1 C21 C26 C25 179.9(2) ?
C5 N2 C2 C4 -177.8(2) ?
C5 N2 C2 C3 -54.4(2) ?
C2 N2 C5 C6 176.4(2) ?
C2 N2 C5 C7 -60.3(2) ?
